data_7112799
loop_
_publ_author_name
'Hellmann, Benjamin J.'
'Kamps, Ina'
'Mix, Andreas'
'Neumann, Beate'
'Stammler, Hans-Georg'
'Mitzel, Norbert W.'

_publ_section_title
;
 Three different product types from reactions of lithiated cyclic aminals
 with trivalent organometal chlorides.
;
_journal_issue 35
_journal_name_full 'Chemical communications (Cambridge, England)'
_journal_page_first 6536
_journal_page_last 6538
_journal_paper_doi 10.1039/c0cc01830a
_journal_volume 46
_journal_year 2010
_chemical_formula_moiety 'C20 H44 Ga2 N2'
_chemical_formula_sum 'C20 H44 Ga2 N2'
_chemical_formula_weight 452.01
_chemical_name_systematic ?
_space_group_IT_number 14
_symmetry_cell_setting monoclinic
_symmetry_space_group_name_Hall '-P 2ybc'
_symmetry_space_group_name_H-M 'P 1 21/c 1'
_atom_sites_solution_hydrogens geom
_atom_sites_solution_primary direct
_atom_sites_solution_secondary difmap
_audit_creation_method SHELXL-97
_cell_angle_alpha 90.00
_cell_angle_beta 108.7611(9)
_cell_angle_gamma 90.00
_cell_formula_units_Z 2
_cell_length_a 8.90800(10)
_cell_length_b 12.3329(2)
_cell_length_c 11.6776(2)
_cell_measurement_reflns_used 24457
_cell_measurement_temperature 100(2)
_cell_measurement_theta_max 30.034
_cell_measurement_theta_min 2.910
_cell_volume 1214.75(3)
_computing_cell_refinement 'HKL Scalepack (Otwinowski & Minor 1997)'
_computing_data_collection 'Collect, Bruker AXS, 2004'
_computing_data_reduction 'Denzo and Scalepack (Otwinowski & Minor, 1997)'
_computing_molecular_graphics 'SHELXTL-PLUS (1990)'
_computing_publication_material 'SHELXL-97 (Sheldrick, 1997)'
_computing_structure_refinement 'SHELXL-97 (Sheldrick, 1997)'
_computing_structure_solution 'SHELXS-97 (Sheldrick, 1990)'
_diffrn_ambient_temperature 100(2)
_diffrn_measured_fraction_theta_full 0.997
_diffrn_measured_fraction_theta_max 0.997
_diffrn_measurement_device_type KappaCCD
_diffrn_measurement_method CCD
_diffrn_radiation_monochromator graphite
_diffrn_radiation_source 'fine-focus sealed tube'
_diffrn_radiation_type MoK\a
_diffrn_radiation_wavelength 0.71073
_diffrn_reflns_av_R_equivalents 0.028
_diffrn_reflns_av_sigmaI/netI 0.0143
_diffrn_reflns_limit_h_max 12
_diffrn_reflns_limit_h_min 0
_diffrn_reflns_limit_k_max 17
_diffrn_reflns_limit_k_min 0
_diffrn_reflns_limit_l_max 15
_diffrn_reflns_limit_l_min -16
_diffrn_reflns_number 37072
_diffrn_reflns_theta_full 30.00
_diffrn_reflns_theta_max 30.00
_diffrn_reflns_theta_min 2.93
_exptl_absorpt_coefficient_mu 2.222
_exptl_absorpt_correction_T_max 0.6649
_exptl_absorpt_correction_T_min 0.5553
_exptl_absorpt_correction_type multi-scan
_exptl_absorpt_process_details 'Denzo and Scalepack (Otwinowski & Minor, 1997)'
_exptl_crystal_colour yellow
_exptl_crystal_density_diffrn 1.236
_exptl_crystal_density_method 'not measured'
_exptl_crystal_description block
_exptl_crystal_F_000 480
_exptl_crystal_size_max 0.30
_exptl_crystal_size_mid 0.30
_exptl_crystal_size_min 0.20
_refine_diff_density_max 0.818
_refine_diff_density_min -0.481
_refine_diff_density_rms 0.066
_refine_ls_extinction_method none
_refine_ls_goodness_of_fit_ref 1.042
_refine_ls_hydrogen_treatment constr
_refine_ls_matrix_type full
_refine_ls_number_parameters 116
_refine_ls_number_reflns 3544
_refine_ls_number_restraints 0
_refine_ls_restrained_S_all 1.042
_refine_ls_R_factor_all 0.0281
_refine_ls_R_factor_gt 0.0253
_refine_ls_shift/su_max 0.001
_refine_ls_shift/su_mean 0.000
_refine_ls_structure_factor_coef Fsqd
_refine_ls_weighting_details 'calc w=1/[\s^2^(Fo^2^)+(0.0363P)^2^+0.7315P] where P=(Fo^2^+2Fc^2^)/3'
_refine_ls_weighting_scheme calc
_refine_ls_wR_factor_gt 0.0661
_refine_ls_wR_factor_ref 0.0680
_reflns_number_gt 3250
_reflns_number_total 3544
_reflns_threshold_expression >2sigma(I)
_cod_data_source_file c0cc01830a.txt
_cod_data_source_block compound5
_cod_depositor_comments
;
The following automatic conversions were performed:

'_symmetry_cell_setting' value 'Monoclinic' changed to 'monoclinic'
according to
/usr/data/users/saulius/automatic-downloads/retrospective/RSC/lib/dictionaries/cif_core.dic
dictionary named 'cif_core.dic' version 2.4.2 from 2011-04-26.

Automatic conversion script
Id: cif_fix_values 2281 2013-09-26 08:29:07Z andrius 
;
_cod_original_sg_symbol_H-M 'P 21/c'
_cod_database_code 7112799

loop_
_symmetry_equiv_pos_as_xyz
'x, y, z'
'-x, y+1/2, -z+1/2'
'-x, -y, -z'
'x, -y-1/2, z-1/2'

loop_
_atom_site_label
_atom_site_type_symbol
_atom_site_fract_x
_atom_site_fract_y
_atom_site_fract_z
_atom_site_U_iso_or_equiv
_atom_site_adp_type
_atom_site_occupancy
_atom_site_symmetry_multiplicity
_atom_site_calc_flag
_atom_site_refinement_flags
Ga1 Ga 0.347013(16) 0.545423(12) 0.353481(12) 0.01744(6) Uani 1 1 d .
N1 N 0.35958(14) 0.39955(9) 0.43733(11) 0.0210(2) Uani 1 1 d .
C1 C 0.15019(16) 0.62167(11) 0.36121(13) 0.0218(3) Uani 1 1 d .
C2 C 0.14683(19) 0.61806(15) 0.49097(15) 0.0312(3) Uani 1 1 d .
H2A H 0.0553 0.6592 0.4965 0.047 Uiso 1 1 calc R
H2B H 0.2445 0.6501 0.5452 0.047 Uiso 1 1 calc R
H2C H 0.1385 0.5426 0.5145 0.047 Uiso 1 1 calc R
C3 C -0.00541(18) 0.57478(15) 0.27711(16) 0.0319(3) Uani 1 1 d .
H3A H -0.0152 0.4989 0.2986 0.048 Uiso 1 1 calc R
H3B H -0.0058 0.5789 0.1932 0.048 Uiso 1 1 calc R
H3C H -0.0948 0.6165 0.2857 0.048 Uiso 1 1 calc R
C4 C 0.1624(2) 0.74088(13) 0.32776(17) 0.0319(3) Uani 1 1 d .
H4A H 0.1602 0.7457 0.2435 0.048 Uiso 1 1 calc R
H4B H 0.2619 0.7716 0.3808 0.048 Uiso 1 1 calc R
H4C H 0.0728 0.7815 0.3376 0.048 Uiso 1 1 calc R
C5 C 0.38651(19) 0.51988(13) 0.19479(13) 0.0251(3) Uani 1 1 d .
C6 C 0.2374(3) 0.4963(2) 0.09001(17) 0.0522(6) Uani 1 1 d .
H6A H 0.2635 0.4925 0.0148 0.078 Uiso 1 1 calc R
H6B H 0.1599 0.5543 0.0838 0.078 Uiso 1 1 calc R
H6C H 0.1923 0.4270 0.1038 0.078 Uiso 1 1 calc R
C7 C 0.4612(3) 0.62494(15) 0.16403(17) 0.0404(4) Uani 1 1 d .
H7A H 0.5619 0.6395 0.2277 0.061 Uiso 1 1 calc R
H7B H 0.3886 0.6859 0.1585 0.061 Uiso 1 1 calc R
H7C H 0.4802 0.6159 0.0865 0.061 Uiso 1 1 calc R
C8 C 0.5087(3) 0.43110(17) 0.20647(17) 0.0404(4) Uani 1 1 d .
H8A H 0.4684 0.3627 0.2278 0.061 Uiso 1 1 calc R
H8B H 0.6074 0.4507 0.2698 0.061 Uiso 1 1 calc R
H8C H 0.5291 0.4227 0.1293 0.061 Uiso 1 1 calc R
C9 C 0.46471(16) 0.37243(11) 0.53561(13) 0.0218(3) Uani 1 1 d .
H9 H 0.4531 0.3009 0.5619 0.026 Uiso 1 1 calc R
C10 C 0.23473(19) 0.32176(13) 0.37512(15) 0.0301(3) Uani 1 1 d .
H10A H 0.2568 0.2515 0.4164 0.045 Uiso 1 1 calc R
H10B H 0.2325 0.3132 0.2911 0.045 Uiso 1 1 calc R
H10C H 0.1318 0.3487 0.3764 0.045 Uiso 1 1 calc R

loop_
_atom_site_aniso_label
_atom_site_aniso_U_11
_atom_site_aniso_U_22
_atom_site_aniso_U_33
_atom_site_aniso_U_23
_atom_site_aniso_U_13
_atom_site_aniso_U_12
Ga1 0.01734(8) 0.01885(9) 0.01491(8) -0.00018(5) 0.00350(6) 0.00008(5)
N1 0.0207(5) 0.0188(5) 0.0237(5) -0.0026(4) 0.0075(4) -0.0025(4)
C1 0.0190(6) 0.0228(6) 0.0226(6) 0.0007(5) 0.0051(5) 0.0020(5)
C2 0.0284(7) 0.0399(9) 0.0278(7) 0.0000(6) 0.0126(6) 0.0045(6)
C3 0.0201(6) 0.0369(8) 0.0341(8) -0.0008(7) 0.0023(6) 0.0013(6)
C4 0.0282(7) 0.0257(7) 0.0412(9) 0.0061(6) 0.0107(6) 0.0069(6)
C5 0.0292(7) 0.0283(7) 0.0174(6) -0.0007(5) 0.0067(5) 0.0036(6)
C6 0.0412(10) 0.0881(17) 0.0236(8) -0.0089(10) 0.0054(7) -0.0112(11)
C7 0.0620(12) 0.0342(9) 0.0324(8) 0.0035(7) 0.0256(8) -0.0006(8)
C8 0.0560(11) 0.0415(9) 0.0293(8) 0.0042(7) 0.0216(8) 0.0187(9)
C9 0.0225(6) 0.0196(6) 0.0252(6) -0.0027(5) 0.0101(5) -0.0036(5)
C10 0.0256(7) 0.0260(7) 0.0330(8) -0.0029(6) 0.0016(6) -0.0071(6)

loop_
_atom_type_symbol
_atom_type_description
_atom_type_scat_dispersion_real
_atom_type_scat_dispersion_imag
_atom_type_scat_source
C C 0.0033 0.0016 'International Tables Vol C Tables 4.2.6.8 and 6.1.1.4'
H H 0.0000 0.0000 'International Tables Vol C Tables 4.2.6.8 and 6.1.1.4'
N N 0.0061 0.0033 'International Tables Vol C Tables 4.2.6.8 and 6.1.1.4'
Ga Ga 0.2307 1.6083 'International Tables Vol C Tables 4.2.6.8 and 6.1.1.4'

loop_
_geom_angle_atom_site_label_1
_geom_angle_atom_site_label_2
_geom_angle_atom_site_label_3
_geom_angle
_geom_angle_site_symmetry_1
_geom_angle_site_symmetry_3
C1 Ga1 C5 121.63(6) . .
C1 Ga1 C9 106.89(6) . 3_666
C5 Ga1 C9 108.14(6) . 3_666
C1 Ga1 N1 107.75(5) . .
C5 Ga1 N1 107.76(6) . .
C9 Ga1 N1 103.18(5) 3_666 .
C9 N1 C10 119.65(12) . .
C9 N1 Ga1 125.31(10) . .
C10 N1 Ga1 115.04(10) . .
C2 C1 C3 108.85(13) . .
C2 C1 C4 107.85(13) . .
C3 C1 C4 108.80(13) . .
C2 C1 Ga1 109.01(10) . .
C3 C1 Ga1 114.57(10) . .
C4 C1 Ga1 107.56(10) . .
C1 C2 H2A 109.5 . .
C1 C2 H2B 109.5 . .
H2A C2 H2B 109.5 . .
C1 C2 H2C 109.5 . .
H2A C2 H2C 109.5 . .
H2B C2 H2C 109.5 . .
C1 C3 H3A 109.5 . .
C1 C3 H3B 109.5 . .
H3A C3 H3B 109.5 . .
C1 C3 H3C 109.5 . .
H3A C3 H3C 109.5 . .
H3B C3 H3C 109.5 . .
C1 C4 H4A 109.5 . .
C1 C4 H4B 109.5 . .
H4A C4 H4B 109.5 . .
C1 C4 H4C 109.5 . .
H4A C4 H4C 109.5 . .
H4B C4 H4C 109.5 . .
C6 C5 C8 110.55(17) . .
C6 C5 C7 107.63(16) . .
C8 C5 C7 105.95(15) . .
C6 C5 Ga1 113.84(12) . .
C8 C5 Ga1 111.19(10) . .
C7 C5 Ga1 107.26(11) . .
C5 C6 H6A 109.5 . .
C5 C6 H6B 109.5 . .
H6A C6 H6B 109.5 . .
C5 C6 H6C 109.5 . .
H6A C6 H6C 109.5 . .
H6B C6 H6C 109.5 . .
C5 C7 H7A 109.5 . .
C5 C7 H7B 109.5 . .
H7A C7 H7B 109.5 . .
C5 C7 H7C 109.5 . .
H7A C7 H7C 109.5 . .
H7B C7 H7C 109.5 . .
C5 C8 H8A 109.5 . .
C5 C8 H8B 109.5 . .
H8A C8 H8B 109.5 . .
C5 C8 H8C 109.5 . .
H8A C8 H8C 109.5 . .
H8B C8 H8C 109.5 . .
N1 C9 Ga1 131.50(11) . 3_666
N1 C9 H9 114.2 . .
Ga1 C9 H9 114.2 3_666 .
N1 C10 H10A 109.5 . .
N1 C10 H10B 109.5 . .
H10A C10 H10B 109.5 . .
N1 C10 H10C 109.5 . .
H10A C10 H10C 109.5 . .
H10B C10 H10C 109.5 . .

loop_
_geom_bond_atom_site_label_1
_geom_bond_atom_site_label_2
_geom_bond_distance
_geom_bond_site_symmetry_2
Ga1 C1 2.0170(14) .
Ga1 C5 2.0191(14) .
Ga1 C9 2.0296(14) 3_666
Ga1 N1 2.0340(12) .
N1 C9 1.2707(19) .
N1 C10 1.4715(18) .
C1 C2 1.526(2) .
C1 C3 1.531(2) .
C1 C4 1.534(2) .
C2 H2A 0.9800 .
C2 H2B 0.9800 .
C2 H2C 0.9800 .
C3 H3A 0.9800 .
C3 H3B 0.9800 .
C3 H3C 0.9800 .
C4 H4A 0.9800 .
C4 H4B 0.9800 .
C4 H4C 0.9800 .
C5 C6 1.517(2) .
C5 C8 1.519(2) .
C5 C7 1.550(2) .
C6 H6A 0.9800 .
C6 H6B 0.9800 .
C6 H6C 0.9800 .
C7 H7A 0.9800 .
C7 H7B 0.9800 .
C7 H7C 0.9800 .
C8 H8A 0.9800 .
C8 H8B 0.9800 .
C8 H8C 0.9800 .
C9 Ga1 2.0296(14) 3_666
C9 H9 0.9500 .
C10 H10A 0.9800 .
C10 H10B 0.9800 .
C10 H10C 0.9800 .
